data_4130148
loop_
_publ_author_name
'Ziegler, Micah S.'
'Levine, Daniel S.'
'Lakshmi, K. V.'
'Tilley, T. Don'

_publ_section_title
;
 Aryl Group Transfer from Tetraarylborato Anions to an Electrophilic
 Dicopper(I) Center and Mixed-Valence \m-Aryl Dicopper(I,II) Complexes.
;
_journal_issue 20
_journal_name_full 'Journal of the American Chemical Society'
_journal_page_first 6484
_journal_page_last 6491
_journal_paper_doi 10.1021/jacs.6b00802
_journal_volume 138
_journal_year 2016
_chemical_formula_moiety 'C36 H25 Cu2 F2 N6, 2(C2 F6 N O4 S2)'
_chemical_formula_sum 'C40 H25 Cu2 F14 N8 O8 S4'
_chemical_formula_weight 1267.00
_chemical_name_common '[Cu2(Ph)DPFN](NTf2)2,n(o-C6H4F2)'
_space_group_crystal_system triclinic
_space_group_IT_number 2
_space_group_name_Hall '-P 1'
_space_group_name_H-M_alt 'P -1'
_atom_sites_solution_hydrogens geom
_atom_sites_solution_primary iterative
_atom_sites_solution_secondary difmap
_audit_creation_method SHELXL-2014/7
_cell_angle_alpha 66.6810(10)
_cell_angle_beta 74.4900(10)
_cell_angle_gamma 71.7180(10)
_cell_formula_units_Z 2
_cell_length_a 12.6780(4)
_cell_length_b 15.1192(5)
_cell_length_c 16.6712(6)
_cell_measurement_reflns_used 9945
_cell_measurement_temperature 100(2)
_cell_measurement_theta_max 25.44
_cell_measurement_theta_min 2.35
_cell_volume 2748.56(16)
_computing_cell_refinement 'Bruker APEX2 v. 2014.11-0'
_computing_data_collection 'Bruker APEX2 v. 2014.11-0'
_computing_data_reduction 'Bruker APEX2 v. 2014.11-0'
_computing_molecular_graphics ORTEP-32
_computing_publication_material WinGX
_computing_structure_refinement 'SHELXL-2014/7 (Sheldrick 2014)'
_computing_structure_solution 'SHELXT-2014/4 (Sheldrick 2014)'
_diffrn_ambient_temperature 100(2)
_diffrn_detector_area_resol_mean 8.366
_diffrn_measured_fraction_theta_full 0.996
_diffrn_measured_fraction_theta_max 0.991
_diffrn_measurement_device_type 'Bruker APEX-II CCD'
_diffrn_measurement_method 'phi and omega scans'
_diffrn_radiation_type MoK\a
_diffrn_radiation_wavelength 0.71073
_diffrn_reflns_av_R_equivalents 0.0283
_diffrn_reflns_av_unetI/netI 0.0287
_diffrn_reflns_Laue_measured_fraction_full 0.996
_diffrn_reflns_Laue_measured_fraction_max 0.991
_diffrn_reflns_limit_h_max 15
_diffrn_reflns_limit_h_min -14
_diffrn_reflns_limit_k_max 18
_diffrn_reflns_limit_k_min -18
_diffrn_reflns_limit_l_max 20
_diffrn_reflns_limit_l_min -17
_diffrn_reflns_number 40657
_diffrn_reflns_point_group_measured_fraction_full 0.996
_diffrn_reflns_point_group_measured_fraction_max 0.991
_diffrn_reflns_theta_full 25.000
_diffrn_reflns_theta_max 25.442
_diffrn_reflns_theta_min 1.348
_diffrn_source 'microfocus sealed tube'
_exptl_absorpt_coefficient_mu 1.026
_exptl_absorpt_correction_T_max 0.6839
_exptl_absorpt_correction_T_min 0.5986
_exptl_absorpt_correction_type multi-scan
_exptl_absorpt_process_details SADABS
_exptl_crystal_colour orange
_exptl_crystal_density_diffrn 1.531
_exptl_crystal_description plate
_exptl_crystal_F_000 1266
_exptl_crystal_size_max 0.130
_exptl_crystal_size_mid 0.090
_exptl_crystal_size_min 0.010
_refine_diff_density_max 1.417
_refine_diff_density_min -0.931
_refine_diff_density_rms 0.085
_refine_ls_extinction_method none
_refine_ls_goodness_of_fit_ref 1.053
_refine_ls_hydrogen_treatment constr
_refine_ls_matrix_type full
_refine_ls_number_parameters 821
_refine_ls_number_reflns 10065
_refine_ls_number_restraints 0
_refine_ls_restrained_S_all 1.053
_refine_ls_R_factor_all 0.0649
_refine_ls_R_factor_gt 0.0527
_refine_ls_shift/su_max 0.001
_refine_ls_shift/su_mean 0.000
_refine_ls_structure_factor_coef Fsqd
_refine_ls_weighting_details 'w=1/[\s^2^(Fo^2^)+(0.0577P)^2^+7.9092P] where P=(Fo^2^+2Fc^2^)/3'
_refine_ls_weighting_scheme calc
_refine_ls_wR_factor_gt 0.1324
_refine_ls_wR_factor_ref 0.1407
_reflns_Friedel_coverage 0.000
_reflns_number_gt 8249
_reflns_number_total 10065
_reflns_threshold_expression 'I > 2\s(I)'
_cod_data_source_file ja6b00802_si_002.cif
_cod_data_source_block shelx6
_cod_database_code 4130148
_shelx_shelxl_version_number 2014/7
_shelx_space_group_comment
;
The symmetry employed for this shelxl refinement is uniquely defined
by the following loop, which should always be used as a source of
symmetry information in preference to the above space-group names.
They are only intended as comments.
;
_shelx_estimated_absorpt_t_min 0.878
_shelx_estimated_absorpt_t_max 0.990

loop_
_space_group_symop_operation_xyz
'x, y, z'
'-x, -y, -z'

loop_
_atom_site_label
_atom_site_type_symbol
_atom_site_fract_x
_atom_site_fract_y
_atom_site_fract_z
_atom_site_U_iso_or_equiv
_atom_site_adp_type
_atom_site_occupancy
_atom_site_site_symmetry_order
_atom_site_calc_flag
_atom_site_refinement_flags_posn
_atom_site_refinement_flags_adp
_atom_site_refinement_flags_occupancy
_atom_site_disorder_assembly
_atom_site_disorder_group
C1 C 0.7246(3) 0.4805(3) 0.2091(3) 0.0282(8) Uani 1 1 d . . . . .
C2 C 0.7550(4) 0.5405(3) 0.2408(3) 0.0422(11) Uani 1 1 d . . . . .
H2 H 0.7632 0.6051 0.2032 0.051 Uiso 1 1 calc R U . . .
C3 C 0.7727(4) 0.5054(3) 0.3254(3) 0.0476(12) Uani 1 1 d . . . . .
H3 H 0.7932 0.5455 0.3477 0.057 Uiso 1 1 calc R U . . .
C4 C 0.7608(4) 0.4093(3) 0.3805(3) 0.0351(9) Uani 1 1 d . . . . .
C5 C 0.7783(4) 0.3652(4) 0.4696(3) 0.0460(11) Uani 1 1 d . . . . .
H5 H 0.8016 0.4003 0.4954 0.055 Uiso 1 1 calc R U . . .
C6 C 0.7619(4) 0.2728(3) 0.5184(3) 0.0366(9) Uani 1 1 d . . . . .
H6 H 0.7731 0.2427 0.5783 0.044 Uiso 1 1 calc R U . . .
C7 C 0.7278(3) 0.2230(3) 0.4776(2) 0.0256(8) Uani 1 1 d . . . . .
C8 C 0.7289(3) 0.3541(3) 0.3443(2) 0.0236(7) Uani 1 1 d . . . . .
C9 C 0.7039(3) 0.5188(3) 0.1136(3) 0.0311(9) Uani 1 1 d . . . . .
C10 C 0.7878(3) 0.4585(3) 0.0596(2) 0.0279(8) Uani 1 1 d . . . . .
C11 C 0.8631(3) 0.5011(3) -0.0119(3) 0.0370(10) Uani 1 1 d . . . . .
H11 H 0.8648 0.5683 -0.0276 0.044 Uiso 1 1 calc R U . . .
C12 C 0.9352(4) 0.4436(4) -0.0596(3) 0.0436(11) Uani 1 1 d . . . . .
H12 H 0.9888 0.4705 -0.1082 0.052 Uiso 1 1 calc R U . . .
C13 C 0.9297(3) 0.3468(4) -0.0369(3) 0.0429(11) Uani 1 1 d . . . . .
H13 H 0.9778 0.3065 -0.0702 0.051 Uiso 1 1 calc R U . . .
C14 C 0.8517(3) 0.3096(3) 0.0363(3) 0.0328(9) Uani 1 1 d . . . . .
H14 H 0.8480 0.2428 0.0527 0.039 Uiso 1 1 calc R U . . .
C15 C 0.5818(3) 0.5278(3) 0.1082(3) 0.0336(9) Uani 1 1 d . . . . .
C16 C 0.5138(4) 0.6181(3) 0.0675(3) 0.0450(11) Uani 1 1 d . . . . .
H16 H 0.5407 0.6769 0.0431 0.054 Uiso 1 1 calc R U . . .
C17 C 0.4058(4) 0.6205(4) 0.0634(3) 0.0535(13) Uani 1 1 d . . . . .
H17 H 0.3566 0.6816 0.0367 0.064 Uiso 1 1 calc R U . . .
C18 C 0.3693(4) 0.5339(4) 0.0981(3) 0.0460(11) Uani 1 1 d . . . . .
H18 H 0.2953 0.5342 0.0954 0.055 Uiso 1 1 calc R U . . .
C19 C 0.4423(3) 0.4475(3) 0.1366(3) 0.0374(10) Uani 1 1 d . . . . .
H19 H 0.4171 0.3878 0.1605 0.045 Uiso 1 1 calc R U . . .
C20 C 0.7086(3) 0.1191(3) 0.5280(2) 0.0274(8) Uani 1 1 d . . . . .
C21 C 0.7939(3) 0.0441(3) 0.4890(2) 0.0277(8) Uani 1 1 d . . . . .
C22 C 0.8654(3) -0.0358(3) 0.5405(3) 0.0358(9) Uani 1 1 d . . . . .
H22 H 0.8614 -0.0453 0.6010 0.043 Uiso 1 1 calc R U . . .
C23 C 0.9425(3) -0.1012(3) 0.5018(3) 0.0412(11) Uani 1 1 d . . . . .
H23 H 0.9920 -0.1570 0.5355 0.049 Uiso 1 1 calc R U . . .
C24 C 0.9468(3) -0.0847(3) 0.4143(3) 0.0405(10) Uani 1 1 d . . . . .
H24 H 1.0009 -0.1275 0.3860 0.049 Uiso 1 1 calc R U . . .
C25 C 0.8707(3) -0.0039(3) 0.3673(3) 0.0330(9) Uani 1 1 d . . . . .
H25 H 0.8727 0.0065 0.3069 0.040 Uiso 1 1 calc R U . . .
C26 C 0.5872(3) 0.1148(3) 0.5336(2) 0.0275(8) Uani 1 1 d . . . . .
C27 C 0.5188(4) 0.0856(3) 0.6144(3) 0.0368(9) Uani 1 1 d . . . . .
H27 H 0.5459 0.0661 0.6682 0.044 Uiso 1 1 calc R U . . .
C28 C 0.4088(4) 0.0854(3) 0.6147(3) 0.0400(10) Uani 1 1 d . . . . .
H28 H 0.3588 0.0667 0.6689 0.048 Uiso 1 1 calc R U . . .
C29 C 0.3744(3) 0.1125(3) 0.5358(3) 0.0377(10) Uani 1 1 d . . . . .
H29 H 0.2994 0.1139 0.5346 0.045 Uiso 1 1 calc R U . . .
C30 C 0.4481(3) 0.1379(3) 0.4581(3) 0.0327(9) Uani 1 1 d . . . . .
H30 H 0.4234 0.1546 0.4038 0.039 Uiso 1 1 calc R U . . .
C31 C 0.6420(3) 0.1734(3) 0.2362(3) 0.0323(9) Uani 1 1 d . . . . .
C32 C 0.7253(4) 0.1248(3) 0.1833(3) 0.0408(10) Uani 1 1 d . . . . .
H32 H 0.8020 0.1107 0.1889 0.049 Uiso 1 1 calc R U . . .
C33 C 0.6982(5) 0.0966(5) 0.1228(4) 0.0653(15) Uani 1 1 d . . . . .
H33 H 0.7559 0.0620 0.0888 0.078 Uiso 1 1 calc R U . . .
C34 C 0.5871(6) 0.1191(5) 0.1122(4) 0.0701(17) Uani 1 1 d . . . . .
H34 H 0.5687 0.1026 0.0691 0.084 Uiso 1 1 calc R U . . .
C35 C 0.5048(5) 0.1647(4) 0.1634(3) 0.0585(14) Uani 1 1 d . . . . .
H35 H 0.4285 0.1778 0.1573 0.070 Uiso 1 1 calc R U . . .
C36 C 0.5299(4) 0.1926(3) 0.2244(3) 0.0379(10) Uani 1 1 d . . . . .
H36 H 0.4706 0.2252 0.2590 0.045 Uiso 1 1 calc R U . . .
C37 C 0.1146(5) 0.1491(5) 0.1643(4) 0.0637(15) Uani 1 1 d . . . . .
C38 C 0.1036(7) 0.3887(6) 0.3093(4) 0.085(2) Uani 1 1 d . . . . .
N1 N 0.7114(2) 0.3899(2) 0.2586(2) 0.0235(6) Uani 1 1 d . . . . .
N2 N 0.7128(2) 0.2614(2) 0.39364(19) 0.0224(6) Uani 1 1 d . . . . .
N3 N 0.7824(2) 0.3636(2) 0.08415(19) 0.0260(7) Uani 1 1 d . . . . .
N4 N 0.5476(3) 0.4425(2) 0.1424(2) 0.0307(7) Uani 1 1 d . . . . .
N5 N 0.7948(2) 0.0596(2) 0.4041(2) 0.0251(7) Uani 1 1 d . . . . .
N6 N 0.5543(2) 0.1399(2) 0.4561(2) 0.0263(7) Uani 1 1 d . . . . .
N7 N 0.0965(3) 0.2265(3) 0.2858(3) 0.0515(11) Uani 1 1 d . . . . .
O1 O -0.0700(3) 0.2024(2) 0.2593(2) 0.0559(9) Uani 1 1 d . . . . .
O2 O 0.0151(3) 0.3333(2) 0.1454(2) 0.0534(9) Uani 1 1 d . . . . .
O3 O 0.2615(4) 0.2285(5) 0.3331(3) 0.1050(19) Uani 1 1 d . . . . .
O4 O 0.2346(3) 0.3317(3) 0.1807(2) 0.0643(11) Uani 1 1 d . . . . .
F1 F 0.7210(2) 0.61452(16) 0.07633(16) 0.0430(6) Uani 1 1 d . . . . .
F2 F 0.72519(19) 0.09391(17) 0.61416(14) 0.0355(5) Uani 1 1 d . . . . .
F3 F 0.0652(3) 0.1461(3) 0.1052(3) 0.0834(11) Uani 1 1 d . . . . .
F4 F 0.2134(3) 0.1702(4) 0.1239(3) 0.1143(16) Uani 1 1 d . . . . .
F5 F 0.1336(4) 0.0586(3) 0.2243(3) 0.1066(15) Uani 1 1 d . . . . .
F6 F 0.0623(4) 0.3545(4) 0.3940(2) 0.1011(14) Uani 1 1 d . . . . .
F7 F 0.1751(6) 0.4433(6) 0.3017(4) 0.170(3) Uani 1 1 d . . . . .
F8 F 0.0259(4) 0.4428(3) 0.2661(2) 0.1019(14) Uani 1 1 d . . . . .
S1 S 0.02802(9) 0.23987(8) 0.21460(8) 0.0434(3) Uani 1 1 d . . . . .
S2 S 0.18795(11) 0.28458(13) 0.27010(8) 0.0652(4) Uani 1 1 d . . . . .
Cu2 Cu 0.67516(4) 0.18268(3) 0.33926(3) 0.02370(13) Uani 1 1 d . . . . .
Cu1 Cu 0.67019(4) 0.31332(3) 0.19993(3) 0.02587(13) Uani 1 1 d . . . . .
N8 N 0.0044(6) 0.7315(4) 0.2240(4) 0.0516(15) Uani 0.689(2) 1 d . . P A 1
S3 S 0.10522(16) 0.78328(15) 0.20250(13) 0.0528(5) Uani 0.689(2) 1 d . . P A 1
S4 S -0.10832(15) 0.75205(13) 0.28669(11) 0.0424(5) Uani 0.689(2) 1 d . . P A 1
O5 O 0.1989(5) 0.7291(5) 0.1610(4) 0.0732(17) Uani 0.689(2) 1 d . . P A 1
O6 O 0.1179(5) 0.8114(5) 0.2711(4) 0.0626(15) Uani 0.689(2) 1 d . . P A 1
O7 O -0.1920(5) 0.7207(4) 0.2693(4) 0.0665(16) Uani 0.689(2) 1 d . . P A 1
O8 O -0.1401(4) 0.8465(4) 0.2979(4) 0.0468(12) Uani 0.689(2) 1 d . . P A 1
C39 C 0.0681(8) 0.9004(6) 0.1143(5) 0.059(2) Uani 0.689(2) 1 d . . P A 1
C40 C -0.0810(7) 0.6632(6) 0.3952(5) 0.0481(17) Uani 0.689(2) 1 d . . P A 1
F9 F -0.0233(6) 0.9687(3) 0.1294(6) 0.074(3) Uani 0.689(2) 1 d . . P A 1
F10 F 0.0417(13) 0.8863(6) 0.0488(10) 0.081(3) Uani 0.689(2) 1 d . . P A 1
F11 F 0.1555(4) 0.9428(4) 0.0800(3) 0.0808(16) Uani 0.689(2) 1 d . . P A 1
F12 F 0.0053(12) 0.6719(11) 0.4217(9) 0.094(4) Uani 0.689(2) 1 d . . P A 1
F13 F -0.1737(4) 0.6731(4) 0.4551(3) 0.0775(15) Uani 0.689(2) 1 d . . P A 1
F14 F -0.0498(11) 0.5725(7) 0.3924(6) 0.0625(19) Uani 0.689(2) 1 d . . P A 1
N8A N 0.0075(11) 0.7891(9) 0.2650(8) 0.046(3) Uani 0.311(2) 1 d . . P A 2
S3A S 0.1133(4) 0.6938(3) 0.2801(3) 0.0515(11) Uani 0.311(2) 1 d . . P A 2
S4A S -0.0869(3) 0.8067(3) 0.2137(3) 0.0475(11) Uani 0.311(2) 1 d . . P A 2
O5A O 0.1436(9) 0.6446(9) 0.2174(7) 0.053(3) Uani 0.311(2) 1 d . . P A 2
O6A O 0.1976(12) 0.7154(11) 0.3056(9) 0.075(4) Uani 0.311(2) 1 d . . P A 2
O7A O -0.0962(9) 0.7185(9) 0.2006(8) 0.056(3) Uani 0.311(2) 1 d . . P A 2
O8A O -0.1862(12) 0.8685(10) 0.2463(9) 0.068(3) Uani 0.311(2) 1 d . . P A 2
C39A C 0.0623(19) 0.6088(14) 0.3795(12) 0.060(5) Uani 0.311(2) 1 d . . P A 2
C40A C -0.0397(13) 0.8879(11) 0.1029(10) 0.040(3) Uani 0.311(2) 1 d . . P A 2
F9A F 0.0084(16) 0.664(2) 0.4355(14) 0.062(7) Uani 0.311(2) 1 d . . P A 2
F10A F -0.017(4) 0.564(3) 0.387(3) 0.157(18) Uani 0.311(2) 1 d . . P A 2
F11A F 0.1402(13) 0.5286(9) 0.4126(8) 0.091(4) Uani 0.311(2) 1 d . . P A 2
F12A F -0.020(3) 0.945(3) 0.1467(16) 0.199(17) Uani 0.311(2) 1 d . . P A 2
F13A F -0.1162(9) 0.9145(8) 0.0514(7) 0.068(3) Uani 0.311(2) 1 d . . P A 2
F14A F 0.060(2) 0.8478(14) 0.065(2) 0.064(5) Uani 0.311(2) 1 d . . P A 2

loop_
_atom_site_aniso_label
_atom_site_aniso_U_11
_atom_site_aniso_U_22
_atom_site_aniso_U_33
_atom_site_aniso_U_23
_atom_site_aniso_U_13
_atom_site_aniso_U_12
C1 0.0247(19) 0.0231(19) 0.033(2) -0.0049(16) -0.0067(16) -0.0058(15)
C2 0.057(3) 0.025(2) 0.045(3) -0.0054(19) -0.010(2) -0.018(2)
C3 0.070(3) 0.041(3) 0.046(3) -0.015(2) -0.009(2) -0.033(2)
C4 0.046(2) 0.032(2) 0.034(2) -0.0125(18) -0.0061(19) -0.0165(19)
C5 0.067(3) 0.052(3) 0.037(2) -0.017(2) -0.014(2) -0.031(2)
C6 0.045(2) 0.045(2) 0.026(2) -0.0108(19) -0.0079(18) -0.017(2)
C7 0.0202(18) 0.031(2) 0.0252(19) -0.0091(16) -0.0014(14) -0.0083(15)
C8 0.0205(18) 0.0249(18) 0.0257(19) -0.0076(15) -0.0053(14) -0.0057(14)
C9 0.034(2) 0.0213(18) 0.033(2) 0.0056(16) -0.0115(17) -0.0133(16)
C10 0.0226(18) 0.035(2) 0.0242(19) 0.0014(16) -0.0102(15) -0.0131(16)
C11 0.032(2) 0.047(2) 0.028(2) 0.0040(19) -0.0107(18) -0.0222(19)
C12 0.031(2) 0.072(3) 0.026(2) -0.002(2) -0.0041(18) -0.029(2)
C13 0.025(2) 0.076(3) 0.032(2) -0.020(2) -0.0024(17) -0.016(2)
C14 0.025(2) 0.048(2) 0.027(2) -0.0093(19) -0.0085(16) -0.0119(18)
C15 0.029(2) 0.034(2) 0.031(2) -0.0024(18) -0.0092(17) -0.0063(17)
C16 0.046(3) 0.031(2) 0.048(3) -0.001(2) -0.020(2) -0.0028(19)
C17 0.039(3) 0.050(3) 0.058(3) -0.010(2) -0.026(2) 0.011(2)
C18 0.026(2) 0.063(3) 0.041(3) -0.010(2) -0.0127(19) -0.001(2)
C19 0.024(2) 0.052(3) 0.029(2) -0.0055(19) -0.0051(16) -0.0101(18)
C20 0.0270(19) 0.033(2) 0.0181(18) -0.0023(16) -0.0060(15) -0.0087(16)
C21 0.0218(18) 0.030(2) 0.026(2) -0.0003(16) -0.0020(15) -0.0128(15)
C22 0.029(2) 0.035(2) 0.034(2) 0.0025(18) -0.0080(17) -0.0120(17)
C23 0.026(2) 0.034(2) 0.044(3) 0.004(2) -0.0055(18) -0.0040(17)
C24 0.030(2) 0.028(2) 0.048(3) -0.0039(19) 0.0047(19) -0.0071(17)
C25 0.037(2) 0.025(2) 0.030(2) -0.0040(17) 0.0041(17) -0.0132(17)
C26 0.0255(19) 0.0243(19) 0.028(2) -0.0031(16) -0.0033(15) -0.0077(15)
C27 0.038(2) 0.039(2) 0.028(2) -0.0050(18) -0.0001(18) -0.0146(19)
C28 0.033(2) 0.040(2) 0.038(2) -0.007(2) 0.0088(18) -0.0157(19)
C29 0.022(2) 0.033(2) 0.052(3) -0.007(2) -0.0009(18) -0.0115(17)
C30 0.026(2) 0.030(2) 0.038(2) -0.0027(18) -0.0086(17) -0.0100(16)
C31 0.038(2) 0.032(2) 0.029(2) -0.0040(17) -0.0058(17) -0.0199(18)
C32 0.049(3) 0.044(3) 0.030(2) -0.010(2) -0.0040(19) -0.017(2)
C33 0.074(4) 0.084(4) 0.055(3) -0.044(3) -0.004(3) -0.020(3)
C34 0.085(4) 0.091(4) 0.066(4) -0.043(4) -0.017(3) -0.036(4)
C35 0.058(3) 0.086(4) 0.050(3) -0.019(3) -0.016(3) -0.039(3)
C36 0.042(2) 0.044(2) 0.031(2) -0.0051(19) -0.0081(18) -0.023(2)
C37 0.053(3) 0.072(4) 0.053(3) -0.014(3) -0.017(3) -0.001(3)
C38 0.105(6) 0.115(6) 0.047(4) -0.016(4) 0.002(4) -0.072(5)
N1 0.0200(15) 0.0238(15) 0.0244(16) -0.0031(13) -0.0061(12) -0.0066(12)
N2 0.0201(15) 0.0236(15) 0.0216(15) -0.0039(13) -0.0036(12) -0.0074(12)
N3 0.0215(15) 0.0334(17) 0.0217(16) -0.0018(14) -0.0088(12) -0.0103(13)
N4 0.0196(16) 0.0370(18) 0.0283(17) -0.0001(15) -0.0063(13) -0.0093(14)
N5 0.0239(16) 0.0233(15) 0.0235(16) -0.0009(13) -0.0012(12) -0.0109(13)
N6 0.0217(15) 0.0259(16) 0.0263(16) -0.0016(13) -0.0034(13) -0.0089(13)
N7 0.039(2) 0.062(3) 0.035(2) 0.0100(19) -0.0084(17) -0.0205(19)
O1 0.0384(18) 0.0408(18) 0.071(2) 0.0050(17) -0.0048(16) -0.0205(15)
O2 0.0469(19) 0.0486(19) 0.057(2) 0.0207(16) -0.0318(16) -0.0312(15)
O3 0.056(3) 0.176(5) 0.053(2) 0.017(3) -0.031(2) -0.043(3)
O4 0.0380(18) 0.103(3) 0.0424(19) 0.0043(19) -0.0106(15) -0.0389(19)
F1 0.0526(15) 0.0247(12) 0.0450(14) 0.0070(10) -0.0165(12) -0.0177(11)
F2 0.0372(13) 0.0470(14) 0.0180(11) -0.0015(10) -0.0082(9) -0.0135(11)
F3 0.100(3) 0.065(2) 0.090(3) -0.0232(19) -0.047(2) -0.0052(19)
F4 0.055(2) 0.193(5) 0.108(3) -0.089(3) 0.017(2) -0.022(3)
F5 0.118(3) 0.073(2) 0.088(3) -0.019(2) -0.042(2) 0.041(2)
F6 0.136(4) 0.138(4) 0.0427(19) -0.024(2) 0.001(2) -0.072(3)
F7 0.209(6) 0.234(7) 0.134(5) -0.071(5) 0.023(4) -0.173(6)
F8 0.132(4) 0.105(3) 0.049(2) -0.015(2) -0.006(2) -0.023(3)
S1 0.0270(5) 0.0431(6) 0.0437(6) 0.0108(5) -0.0121(5) -0.0146(5)
S2 0.0381(7) 0.1080(12) 0.0378(7) 0.0073(7) -0.0170(5) -0.0343(7)
Cu2 0.0260(2) 0.0239(2) 0.0210(2) -0.00195(18) -0.00594(18) -0.01138(18)
Cu1 0.0288(3) 0.0256(2) 0.0220(2) 0.00001(19) -0.00709(18) -0.01286(19)
N8 0.069(4) 0.044(3) 0.051(4) -0.025(3) -0.012(3) -0.012(3)
S3 0.0484(11) 0.0582(11) 0.0483(11) -0.0248(9) 0.0027(8) -0.0081(9)
S4 0.0546(10) 0.0425(9) 0.0387(10) -0.0123(8) -0.0094(8) -0.0236(8)
O5 0.069(4) 0.075(4) 0.066(4) -0.037(3) -0.003(3) 0.007(3)
O6 0.054(3) 0.086(4) 0.058(3) -0.038(3) -0.004(3) -0.018(3)
O7 0.088(4) 0.054(3) 0.076(4) -0.013(3) -0.037(3) -0.034(3)
O8 0.046(3) 0.045(3) 0.058(3) -0.021(2) -0.007(2) -0.018(2)
C39 0.068(5) 0.071(5) 0.047(5) -0.029(4) 0.010(4) -0.033(5)
C40 0.059(5) 0.049(4) 0.047(4) -0.014(3) -0.016(4) -0.024(4)
F9 0.056(4) 0.0169(19) 0.119(7) -0.020(2) 0.026(3) -0.0088(19)
F10 0.118(8) 0.061(6) 0.059(5) -0.018(5) -0.014(4) -0.018(6)
F11 0.079(3) 0.083(3) 0.078(3) -0.033(3) 0.029(3) -0.044(3)
F12 0.124(9) 0.085(7) 0.087(7) -0.017(5) -0.049(6) -0.031(6)
F13 0.071(3) 0.089(4) 0.053(3) -0.009(3) 0.002(2) -0.022(3)
F14 0.090(5) 0.037(3) 0.074(4) -0.012(3) -0.048(3) -0.013(3)
N8A 0.056(8) 0.048(7) 0.043(7) -0.023(6) 0.001(6) -0.019(6)
S3A 0.060(3) 0.057(2) 0.044(2) -0.0171(19) -0.0140(19) -0.019(2)
S4A 0.049(2) 0.048(2) 0.045(2) -0.019(2) -0.0047(17) -0.0083(18)
O5A 0.056(7) 0.065(7) 0.047(6) -0.030(6) -0.018(5) -0.004(6)
O6A 0.093(10) 0.094(10) 0.062(8) -0.018(7) -0.041(7) -0.040(8)
O7A 0.041(6) 0.089(8) 0.068(7) -0.060(7) 0.016(5) -0.034(6)
O8A 0.065(8) 0.070(9) 0.067(9) -0.036(7) 0.002(7) -0.010(7)
C39A 0.096(15) 0.056(11) 0.052(10) -0.030(9) -0.028(10) -0.021(10)
C40A 0.038(8) 0.050(9) 0.029(8) -0.014(7) -0.006(7) -0.007(7)
F9A 0.057(10) 0.125(18) 0.053(9) -0.075(11) 0.033(8) -0.065(11)
F10A 0.16(3) 0.13(2) 0.22(3) -0.05(2) -0.08(2) -0.05(2)
F11A 0.139(12) 0.068(8) 0.081(8) -0.011(6) -0.049(8) -0.038(8)
F12A 0.13(2) 0.39(4) 0.049(10) -0.063(19) 0.027(11) -0.07(3)
F13A 0.082(7) 0.064(6) 0.060(6) -0.019(5) -0.025(5) -0.011(5)
F14A 0.057(9) 0.067(13) 0.079(16) -0.042(12) 0.000(8) -0.017(10)

loop_
_atom_type_symbol
_atom_type_description
_atom_type_scat_dispersion_real
_atom_type_scat_dispersion_imag
_atom_type_scat_source
C C 0.0033 0.0016 'International Tables Vol C Tables 4.2.6.8 and 6.1.1.4'
H H 0.0000 0.0000 'International Tables Vol C Tables 4.2.6.8 and 6.1.1.4'
N N 0.0061 0.0033 'International Tables Vol C Tables 4.2.6.8 and 6.1.1.4'
O O 0.0106 0.0060 'International Tables Vol C Tables 4.2.6.8 and 6.1.1.4'
F F 0.0171 0.0103 'International Tables Vol C Tables 4.2.6.8 and 6.1.1.4'
S S 0.1246 0.1234 'International Tables Vol C Tables 4.2.6.8 and 6.1.1.4'
Cu Cu 0.3201 1.2651 'International Tables Vol C Tables 4.2.6.8 and 6.1.1.4'

loop_
_geom_angle_atom_site_label_1
_geom_angle_atom_site_label_2
_geom_angle_atom_site_label_3
_geom_angle
N1 C1 C2 123.1(4)
N1 C1 C9 116.8(3)
C2 C1 C9 120.1(3)
C3 C2 C1 119.3(4)
C3 C2 H2 120.4
C1 C2 H2 120.4
C2 C3 C4 119.9(4)
C2 C3 H3 120.1
C4 C3 H3 120.1
C8 C4 C3 117.5(4)
C8 C4 C5 118.0(4)
C3 C4 C5 124.5(4)
C6 C5 C4 120.3(4)
C6 C5 H5 119.9
C4 C5 H5 119.9
C5 C6 C7 118.2(4)
C5 C6 H6 120.9
C7 C6 H6 120.9
N2 C7 C6 123.1(3)
N2 C7 C20 115.8(3)
C6 C7 C20 121.1(3)
N2 C8 N1 116.3(3)
N2 C8 C4 121.4(3)
N1 C8 C4 122.3(3)
F1 C9 C10 107.3(3)
F1 C9 C1 106.0(3)
C10 C9 C1 112.1(3)
F1 C9 C15 106.6(3)
C10 C9 C15 112.0(3)
C1 C9 C15 112.4(3)
N3 C10 C11 122.9(4)
N3 C10 C9 116.3(3)
C11 C10 C9 120.9(4)
C12 C11 C10 118.3(4)
C12 C11 H11 120.9
C10 C11 H11 120.9
C11 C12 C13 120.0(4)
C11 C12 H12 120.0
C13 C12 H12 120.0
C12 C13 C14 118.1(4)
C12 C13 H13 121.0
C14 C13 H13 121.0
N3 C14 C13 122.9(4)
N3 C14 H14 118.6
C13 C14 H14 118.6
N4 C15 C16 122.8(4)
N4 C15 C9 115.9(3)
C16 C15 C9 121.2(4)
C17 C16 C15 118.2(4)
C17 C16 H16 120.9
C15 C16 H16 120.9
C16 C17 C18 119.8(4)
C16 C17 H17 120.1
C18 C17 H17 120.1
C19 C18 C17 118.3(4)
C19 C18 H18 120.8
C17 C18 H18 120.8
N4 C19 C18 123.5(4)
N4 C19 H19 118.3
C18 C19 H19 118.3
F2 C20 C7 106.9(3)
F2 C20 C21 107.8(3)
C7 C20 C21 111.2(3)
F2 C20 C26 106.9(3)
C7 C20 C26 112.2(3)
C21 C20 C26 111.4(3)
N5 C21 C22 123.0(4)
N5 C21 C20 116.4(3)
C22 C21 C20 120.6(4)
C23 C22 C21 118.4(4)
C23 C22 H22 120.8
C21 C22 H22 120.8
C24 C23 C22 119.3(4)
C24 C23 H23 120.4
C22 C23 H23 120.4
C23 C24 C25 119.0(4)
C23 C24 H24 120.5
C25 C24 H24 120.5
N5 C25 C24 122.5(4)
N5 C25 H25 118.8
C24 C25 H25 118.8
N6 C26 C27 123.3(4)
N6 C26 C20 115.7(3)
C27 C26 C20 121.0(3)
C26 C27 C28 118.1(4)
C26 C27 H27 121.0
C28 C27 H27 121.0
C29 C28 C27 118.8(4)
C29 C28 H28 120.6
C27 C28 H28 120.6
C28 C29 C30 120.0(4)
C28 C29 H29 120.0
C30 C29 H29 120.0
N6 C30 C29 122.3(4)
N6 C30 H30 118.8
C29 C30 H30 118.8
C32 C31 C36 116.5(4)
C32 C31 Cu2 120.7(3)
C36 C31 Cu2 121.0(3)
C32 C31 Cu1 106.9(3)
C36 C31 Cu1 104.0(3)
Cu2 C31 Cu1 72.61(13)
C33 C32 C31 121.5(5)
C33 C32 H32 119.3
C31 C32 H32 119.3
C34 C33 C32 119.9(5)
C34 C33 H33 120.1
C32 C33 H33 120.1
C35 C34 C33 119.8(5)
C35 C34 H34 120.1
C33 C34 H34 120.1
C34 C35 C36 121.1(5)
C34 C35 H35 119.4
C36 C35 H35 119.4
C35 C36 C31 121.2(5)
C35 C36 H36 119.4
C31 C36 H36 119.4
F3 C37 F4 108.1(5)
F3 C37 F5 107.3(5)
F4 C37 F5 107.8(5)
F3 C37 S1 111.0(4)
F4 C37 S1 110.9(5)
F5 C37 S1 111.4(4)
F8 C38 F6 110.1(7)
F8 C38 F7 109.5(7)
F6 C38 F7 106.8(6)
F8 C38 S2 113.0(5)
F6 C38 S2 110.0(6)
F7 C38 S2 107.3(6)
C1 N1 C8 117.9(3)
C1 N1 Cu1 117.2(2)
C8 N1 Cu1 124.9(2)
C7 N2 C8 119.0(3)
C7 N2 Cu2 120.4(2)
C8 N2 Cu2 120.5(2)
C14 N3 C10 118.0(3)
C14 N3 Cu1 126.2(3)
C10 N3 Cu1 115.7(3)
C19 N4 C15 117.4(3)
C19 N4 Cu1 127.4(3)
C15 N4 Cu1 115.2(2)
C21 N5 C25 117.8(3)
C21 N5 Cu2 116.8(2)
C25 N5 Cu2 125.4(3)
C26 N6 C30 117.5(3)
C26 N6 Cu2 116.6(2)
C30 N6 Cu2 125.8(3)
S1 N7 S2 125.3(2)
O2 S1 O1 118.04(19)
O2 S1 N7 115.7(2)
O1 S1 N7 108.3(2)
O2 S1 C37 106.7(3)
O1 S1 C37 103.3(3)
N7 S1 C37 102.9(2)
O3 S2 O4 118.8(2)
O3 S2 N7 108.9(3)
O4 S2 N7 117.3(2)
O3 S2 C38 103.2(4)
O4 S2 C38 104.2(3)
N7 S2 C38 101.7(3)
C31 Cu2 N2 148.94(14)
C31 Cu2 N5 114.06(15)
N2 Cu2 N5 88.30(12)
C31 Cu2 N6 113.26(14)
N2 Cu2 N6 87.86(12)
N5 Cu2 N6 87.37(11)
C31 Cu2 Cu1 56.38(11)
N2 Cu2 Cu1 92.56(8)
N5 Cu2 Cu1 137.65(8)
N6 Cu2 Cu1 134.98(8)
N1 Cu1 C31 136.75(14)
N1 Cu1 N3 91.50(12)
C31 Cu1 N3 118.91(15)
N1 Cu1 N4 89.44(12)
C31 Cu1 N4 120.23(14)
N3 Cu1 N4 86.40(12)
N1 Cu1 Cu2 85.74(8)
C31 Cu1 Cu2 51.01(11)
N3 Cu1 Cu2 138.01(8)
N4 Cu1 Cu2 135.35(9)
S4 N8 S3 124.8(4)
O5 S3 O6 119.5(4)
O5 S3 N8 106.7(4)
O6 S3 N8 116.3(3)
O5 S3 C39 103.6(4)
O6 S3 C39 104.1(4)
N8 S3 C39 104.9(4)
O7 S4 O8 117.5(3)
O7 S4 N8 110.1(4)
O8 S4 N8 115.8(3)
O7 S4 C40 103.0(3)
O8 S4 C40 104.5(3)
N8 S4 C40 104.0(4)
F9 C39 F10 99.4(9)
F9 C39 F11 108.3(7)
F10 C39 F11 107.2(9)
F9 C39 S3 119.9(7)
F10 C39 S3 110.8(6)
F11 C39 S3 110.2(6)
F14 C40 F13 110.6(8)
F14 C40 F12 104.2(10)
F13 C40 F12 109.2(8)
F14 C40 S4 109.7(6)
F13 C40 S4 109.4(5)
F12 C40 S4 113.7(7)
S4A N8A S3A 124.5(8)
O6A S3A O5A 120.0(9)
O6A S3A N8A 108.7(8)
O5A S3A N8A 116.1(7)
O6A S3A C39A 101.8(8)
O5A S3A C39A 104.7(8)
N8A S3A C39A 102.8(9)
O8A S4A O7A 119.3(7)
O8A S4A N8A 108.0(8)
O7A S4A N8A 115.7(7)
O8A S4A C40A 103.9(8)
O7A S4A C40A 105.2(7)
N8A S4A C40A 102.7(7)
F10A C39A F11A 98(2)
F10A C39A F9A 101(3)
F11A C39A F9A 114.6(17)
F10A C39A S3A 124(2)
F11A C39A S3A 114.0(16)
F9A C39A S3A 105.1(15)
F14A C40A F13A 110.1(18)
F14A C40A F12A 107.3(19)
F13A C40A F12A 127.8(19)
F14A C40A S4A 113.3(13)
F13A C40A S4A 110.0(11)
F12A C40A S4A 86.4(14)

loop_
_geom_bond_atom_site_label_1
_geom_bond_atom_site_label_2
_geom_bond_distance
C1 N1 1.327(5)
C1 C2 1.399(6)
C1 C9 1.529(5)
C2 C3 1.349(6)
C2 H2 0.9500
C3 C4 1.409(6)
C3 H3 0.9500
C4 C8 1.400(5)
C4 C5 1.414(6)
C5 C6 1.359(6)
C5 H5 0.9500
C6 C7 1.408(5)
C6 H6 0.9500
C7 N2 1.328(5)
C7 C20 1.522(5)
C8 N2 1.365(5)
C8 N1 1.366(5)
C9 F1 1.393(4)
C9 C10 1.517(6)
C9 C15 1.535(5)
C10 N3 1.347(5)
C10 C11 1.384(5)
C11 C12 1.372(7)
C11 H11 0.9500
C12 C13 1.380(7)
C12 H12 0.9500
C13 C14 1.394(6)
C13 H13 0.9500
C14 N3 1.328(5)
C14 H14 0.9500
C15 N4 1.347(5)
C15 C16 1.381(6)
C16 C17 1.378(7)
C16 H16 0.9500
C17 C18 1.378(7)
C17 H17 0.9500
C18 C19 1.369(6)
C18 H18 0.9500
C19 N4 1.340(5)
C19 H19 0.9500
C20 F2 1.389(4)
C20 C21 1.523(6)
C20 C26 1.538(5)
C21 N5 1.337(5)
C21 C22 1.388(5)
C22 C23 1.384(6)
C22 H22 0.9500
C23 C24 1.367(7)
C23 H23 0.9500
C24 C25 1.394(6)
C24 H24 0.9500
C25 N5 1.340(5)
C25 H25 0.9500
C26 N6 1.338(5)
C26 C27 1.381(5)
C27 C28 1.394(6)
C27 H27 0.9500
C28 C29 1.363(6)
C28 H28 0.9500
C29 C30 1.372(6)
C29 H29 0.9500
C30 N6 1.348(5)
C30 H30 0.9500
C31 C32 1.400(6)
C31 C36 1.410(6)
C31 Cu2 1.939(4)
C31 Cu1 2.078(4)
C32 C33 1.390(7)
C32 H32 0.9500
C33 C34 1.384(9)
C33 H33 0.9500
C34 C35 1.353(8)
C34 H34 0.9500
C35 C36 1.381(6)
C35 H35 0.9500
C36 H36 0.9500
C37 F3 1.322(6)
C37 F4 1.325(7)
C37 F5 1.331(7)
C37 S1 1.807(6)
C38 F8 1.251(9)
C38 F6 1.316(7)
C38 F7 1.358(8)
C38 S2 1.853(9)
N1 Cu1 2.029(3)
N2 Cu2 1.976(3)
N3 Cu1 2.092(3)
N4 Cu1 2.135(3)
N5 Cu2 2.109(3)
N6 Cu2 2.142(3)
N7 S1 1.566(4)
N7 S2 1.575(4)
O1 S1 1.426(3)
O2 S1 1.421(3)
O3 S2 1.419(4)
O4 S2 1.425(4)
Cu2 Cu1 2.3809(6)
N8 S4 1.552(7)
N8 S3 1.593(7)
S3 O5 1.399(6)
S3 O6 1.429(5)
S3 C39 1.818(9)
S4 O7 1.423(5)
S4 O8 1.430(5)
S4 C40 1.821(7)
C39 F9 1.331(11)
C39 F10 1.333(17)
C39 F11 1.334(9)
C40 F14 1.318(14)
C40 F13 1.334(9)
C40 F12 1.344(15)
N8A S4A 1.551(14)
N8A S3A 1.619(14)
S3A O6A 1.415(12)
S3A O5A 1.418(11)
S3A C39A 1.75(2)
S4A O8A 1.432(13)
S4A O7A 1.477(11)
S4A C40A 1.831(16)
C39A F10A 1.32(4)
C39A F11A 1.33(2)
C39A F9A 1.39(3)
C40A F14A 1.32(3)
C40A F13A 1.328(17)
C40A F12A 1.44(4)
